data_7129144
loop_
_publ_author_name
'Berntsen, Linn Neerbye'
'Nordb\/o Solvi, Thomas'
'S\/ornes, Kristian'
'Wragg, David S.'
'Sandtorv, Alexander Harald H.'

_publ_section_title
;
 Cu-catalyzed C(sp2)-N-bond coupling of boronic acids and cyclic imides
;
_journal_name_full 'Chemical Communications'
_journal_paper_doi 10.1039/D1CC04356K
_journal_year 2021
_chemical_formula_moiety 'C9 H9 N O3 S'
_chemical_formula_sum 'C9 H9 N O3 S'
_chemical_formula_weight 211.24
_chemical_name_systematic 5,5-Dimethyl-3-(3-thiophenyl)-2,4-oxazolidinedione
_space_group_crystal_system orthorhombic
_space_group_IT_number 61
_space_group_name_Hall '-P 2ac 2ab'
_space_group_name_H-M_alt 'P b c a'
_symmetry_Int_Tables_number 61
_atom_sites_solution_primary iterative
_audit_creation_date 2021-07-13
_audit_creation_method
;
Olex2 1.2
(compiled 2018.05.29 svn.r3508 for OlexSys, GUI svn.r5506)
;
_audit_update_record
;
2021-07-27 deposited with the CCDC.	2021-10-19 downloaded from the CCDC.
;
_cell_angle_alpha 90
_cell_angle_beta 90
_cell_angle_gamma 90
_cell_formula_units_Z 8
_cell_length_a 13.5471(10)
_cell_length_b 7.5236(5)
_cell_length_c 18.4113(14)
_cell_measurement_reflns_used 8689
_cell_measurement_temperature 100.0
_cell_measurement_theta_max 30.37
_cell_measurement_theta_min 2.68
_cell_volume 1876.5(2)
_computing_cell_refinement 'SAINT V8.40A (?, 2016)'
_computing_data_reduction 'SAINT V8.40A (?, 2016)'
_computing_molecular_graphics 'Olex2 (Dolomanov et al., 2009)'
_computing_publication_material 'Olex2 (Dolomanov et al., 2009)'
_computing_structure_refinement 'olex2.refine (Bourhis et al., 2015)'
_computing_structure_solution 'olex2.solve (Bourhis et al., 2015)'
_diffrn_ambient_temperature 100.0
_diffrn_detector 'Bruker Photon 100 area detector'
_diffrn_detector_area_resol_mean 10.42
_diffrn_detector_type 'CMOS area detector'
_diffrn_measured_fraction_theta_full 0.9830
_diffrn_measured_fraction_theta_max 0.9830
_diffrn_measurement_device 'three-circle diffractometer'
_diffrn_measurement_device_type 'Bruker D8 Venture'
_diffrn_measurement_method '\w and \f shutterless scans'
_diffrn_radiation_monochromator 'mirror optics'
_diffrn_radiation_probe x-ray
_diffrn_radiation_type 'Mo K\a'
_diffrn_radiation_wavelength 0.71073
_diffrn_reflns_av_R_equivalents 0.0335
_diffrn_reflns_av_unetI/netI 0.0257
_diffrn_reflns_limit_h_max 18
_diffrn_reflns_limit_h_min -18
_diffrn_reflns_limit_k_max 10
_diffrn_reflns_limit_k_min -10
_diffrn_reflns_limit_l_max 26
_diffrn_reflns_limit_l_min -25
_diffrn_reflns_number 18385
_diffrn_reflns_theta_full 30.5675
_diffrn_reflns_theta_max 30.57
_diffrn_reflns_theta_min 2.68
_diffrn_source 'microfocus sealed X-ray tube'
_diffrn_source_type 'Incoatec I\ms'
_diffrn_standards_number 0
_exptl_absorpt_coefficient_mu 0.323
_exptl_absorpt_correction_T_max 0.7461
_exptl_absorpt_correction_T_min 0.7032
_exptl_absorpt_correction_type multi-scan
_exptl_absorpt_process_details
'SADABS-2016/2 (Bruker,2016/2) was used for absorption correction. wR2(int) was 0.0824 before and 0.0444 after correction. The Ratio of minimum to maximum transmission is 0.9425. The \l/2 correction factor is Not present.'
_exptl_crystal_colour colourless
_exptl_crystal_colour_primary colourless
_exptl_crystal_density_diffrn 1.4953
_exptl_crystal_description block
_exptl_crystal_F_000 881.4544
_exptl_crystal_size_max 0.38
_exptl_crystal_size_mid 0.27
_exptl_crystal_size_min 0.15
_refine_diff_density_max 0.5089
_refine_diff_density_min -0.3274
_refine_diff_density_rms 0.0835
_refine_ls_d_res_high 0.6988
_refine_ls_d_res_low 7.6141
_refine_ls_goodness_of_fit_ref 1.0526
_refine_ls_hydrogen_treatment constr
_refine_ls_matrix_type full
_refine_ls_number_constraints 23
_refine_ls_number_parameters 136
_refine_ls_number_reflns 2826
_refine_ls_number_restraints 0
_refine_ls_restrained_S_all 1.0526
_refine_ls_R_factor_all 0.0452
_refine_ls_R_factor_gt 0.0326
_refine_ls_shift/su_max 0.0000
_refine_ls_shift/su_mean 0.0000
_refine_ls_structure_factor_coef Fsqd
_refine_ls_weighting_details 'w=1/[\s^2^(Fo^2^)+(0.0385P)^2^+0.7002P] where P=(Fo^2^+2Fc^2^)/3'
_refine_ls_weighting_scheme calc
_refine_ls_wR_factor_gt 0.0753
_refine_ls_wR_factor_ref 0.0804
_reflns_Friedel_coverage 0.0
_reflns_limit_h_max 18
_reflns_limit_h_min 0
_reflns_limit_k_max 10
_reflns_limit_k_min 0
_reflns_limit_l_max 26
_reflns_limit_l_min 0
_reflns_number_gt 2348
_reflns_number_total 2826
_reflns_threshold_expression I>=2u(I)
_cod_data_source_file d1cc04356k2.cif
_cod_data_source_block TNS4_14
_cod_database_code 7129144
_olex2_refinement_description
;
1. Fixed Uiso
 At 1.2 times of:
  All C(H) groups, All C(H,H) groups
 At 1.5 times of:
  All C(H,H,H) groups
2. Uiso/Uaniso restraints and constraints
Uanis(C1) = Uanis(S1A)
Uanis(S1) = Uanis(C1A)
3. Others
 Sof(H4b)=Sof(S1A)=Sof(C1A)=Sof(H1A)=Sof(H2b)=Sof(H4b)=Sof(H1A)=1-FVAR(1)
 Sof(S1)=Sof(C1)=Sof(H1)=Sof(H4a)=Sof(H2)=Sof(H2a)=Sof(H1)=Sof(H4a)=FVAR(1)
4.a Aromatic/amide H refined with riding coordinates:
 C2(H2a), C2(H2b), C1(H1), C4(H4a), C4(H4b), C1A(H1A)
4.b Idealised Me refined as rotating group:
 C8(H8a,H8b,H8c), C9(H9a,H9b,H9c)
;
_olex2_date_sample_completion 2021-07-08
_olex2_date_sample_data_collection 2021-07-08
_olex2_exptl_crystal_mounting_method 'Frozen on Mitegen cryoloop with Paretone oil'
_olex2_submission_special_instructions 'No special instructions were received'

loop_
_space_group_symop_id
_space_group_symop_operation_xyz
1 x,y,z
2 x+1/2,-y+1/2,-z
3 -x,y+1/2,-z+1/2
4 -x+1/2,-y,z+1/2
5 -x,-y,-z
6 -x-1/2,y-1/2,z
7 x,-y-1/2,z-1/2
8 x-1/2,y,-z-1/2

loop_
_atom_site_label
_atom_site_type_symbol
_atom_site_fract_x
_atom_site_fract_y
_atom_site_fract_z
_atom_site_U_iso_or_equiv
_atom_site_adp_type
_atom_site_occupancy
_atom_site_refinement_flags_posn
_atom_site_disorder_group
S1 S 0.60900(3) 0.60081(4) 0.530841(17) 0.01667(9) Uani 0.85605(19) . 1
O1 O 0.62490(5) 0.74115(9) 0.85687(4) 0.01518(17) Uani 1.000000 . .
O3 O 0.55998(6) 0.36213(9) 0.75669(4) 0.01730(18) Uani 1.000000 . .
O2 O 0.68255(6) 0.92614(9) 0.77117(5) 0.01981(19) Uani 1.000000 . .
N1 N 0.62545(6) 0.64355(10) 0.74236(5) 0.01150(18) Uani 1.000000 . .
C1 C 0.71149(13) 0.71337(15) 0.55589(12) 0.0207(2) Uani 0.85605(19) . 1
C3 C 0.63809(7) 0.64822(11) 0.66607(6) 0.0122(2) Uani 1.000000 . .
C5 C 0.64809(7) 0.78591(12) 0.78806(6) 0.0134(2) Uani 1.000000 . .
C6 C 0.58624(7) 0.50311(12) 0.78084(6) 0.0120(2) Uani 1.000000 . .
C7 C 0.58210(7) 0.56245(12) 0.85963(6) 0.0127(2) Uani 1.000000 . .
C8 C 0.47618(7) 0.57791(12) 0.88562(6) 0.0165(2) Uani 1.000000 . .
H8a H 0.47493(7) 0.63509(12) 0.93343(6) 0.0248(3) Uiso 1.000000 GR .
H8b H 0.43824(7) 0.64956(12) 0.85102(6) 0.0248(3) Uiso 1.000000 GR .
H8c H 0.44695(7) 0.45908(12) 0.88918(6) 0.0248(3) Uiso 1.000000 GR .
C4 C 0.57231(8) 0.57261(12) 0.61867(6) 0.0151(2) Uani 1.000000 . .
C2 C 0.71964(7) 0.73011(12) 0.63162(6) 0.0164(2) Uani 1.000000 . .
C9 C 0.64539(8) 0.44618(13) 0.90803(6) 0.0187(2) Uani 1.000000 . .
H9a H 0.71426(8) 0.45248(13) 0.89195(6) 0.0280(3) Uiso 1.000000 GR .
H9b H 0.64057(8) 0.48788(13) 0.95833(6) 0.0280(3) Uiso 1.000000 GR .
H9c H 0.62228(8) 0.32295(13) 0.90511(6) 0.0280(3) Uiso 1.000000 GR .
S1A S 0.72065(17) 0.72615(18) 0.54933(17) 0.0207(2) Uani 0.14395(19) . 2
C1A C 0.60372(19) 0.5990(2) 0.54884(19) 0.01667(9) Uani 0.14395(19) . 2
H2a H 0.77228(7) 0.78802(12) 0.65617(6) 0.0196(3) Uiso 0.85605(19) R 1
H2b H 0.77108(7) 0.78473(12) 0.65867(6) 0.0196(3) Uiso 0.14395(19) R 2
H1 H 0.75827(13) 0.76003(15) 0.52251(12) 0.0249(3) Uiso 0.85605(19) R 1
H4a H 0.51383(8) 0.51227(12) 0.63292(6) 0.0181(3) Uiso 0.85605(19) R 1
H4b H 0.51385(8) 0.51127(12) 0.63222(6) 0.0181(3) Uiso 0.14395(19) R 2
H1A H 0.57055(19) 0.5582(2) 0.50655(19) 0.02001(11) Uiso 0.14395(19) R 2

loop_
_atom_site_aniso_label
_atom_site_aniso_U_11
_atom_site_aniso_U_22
_atom_site_aniso_U_33
_atom_site_aniso_U_12
_atom_site_aniso_U_13
_atom_site_aniso_U_23
S1 0.02239(16) 0.01788(16) 0.00975(15) -0.00072(12) 0.00162(12) 0.00114(12)
O1 0.0169(4) 0.0154(4) 0.0133(4) -0.0045(3) 0.0005(3) -0.0021(3)
O3 0.0228(4) 0.0137(4) 0.0154(4) -0.0039(3) 0.0002(3) -0.0013(3)
O2 0.0224(4) 0.0155(4) 0.0215(4) -0.0060(3) 0.0015(3) -0.0008(3)
N1 0.0115(4) 0.0112(4) 0.0118(4) -0.0002(3) -0.0004(3) -0.0002(3)
C1 0.0194(5) 0.0172(4) 0.0256(6) -0.0007(3) 0.0049(4) -0.0007(4)
C3 0.0129(5) 0.0114(5) 0.0124(5) 0.0030(4) 0.0013(4) 0.0010(4)
C5 0.0111(5) 0.0150(5) 0.0141(5) 0.0001(4) -0.0007(4) -0.0014(4)
C6 0.0100(4) 0.0139(5) 0.0120(5) 0.0008(4) -0.0009(4) 0.0011(4)
C7 0.0138(5) 0.0121(5) 0.0124(5) -0.0019(4) -0.0003(4) 0.0001(4)
C8 0.0147(5) 0.0173(5) 0.0175(5) -0.0009(4) 0.0031(4) 0.0003(4)
C4 0.0170(5) 0.0161(5) 0.0121(5) -0.0008(4) -0.0002(4) 0.0015(4)
C2 0.0137(5) 0.0138(5) 0.0216(6) 0.0015(4) 0.0042(4) 0.0001(4)
C9 0.0200(5) 0.0219(6) 0.0141(5) 0.0049(4) -0.0018(4) 0.0012(4)
S1A 0.0194(5) 0.0172(4) 0.0256(6) -0.0007(3) 0.0049(4) -0.0007(4)
C1A 0.02239(16) 0.01788(16) 0.00975(15) -0.00072(12) 0.00162(12) 0.00114(12)

loop_
_atom_type_symbol
_atom_type_scat_dispersion_real
_atom_type_scat_dispersion_imag
_atom_type_scat_Cromer_Mann_a1
_atom_type_scat_Cromer_Mann_a2
_atom_type_scat_Cromer_Mann_a3
_atom_type_scat_Cromer_Mann_a4
_atom_type_scat_Cromer_Mann_b1
_atom_type_scat_Cromer_Mann_b2
_atom_type_scat_Cromer_Mann_b3
_atom_type_scat_Cromer_Mann_b4
_atom_type_scat_Cromer_Mann_c
_atom_type_scat_source
_atom_type_scat_dispersion_source
H 0.00000 0.00000 0.49300 0.32291 0.14019 0.04081 10.51090 26.12570 3.14236 57.79970 0.0030380000826 'International Tables Volume C Table 6.1.1.4 (pp. 500-502)' 'Henke, Gullikson and Davis, At. Data and Nucl. Data Tables, 1993, 54, 2'
C 0.00347 0.00161 2.31000 1.02000 1.58860 0.86500 20.84390 10.20750 0.56870 51.65120 0.215599998832 'International Tables Volume C Table 6.1.1.4 (pp. 500-502)' 'Henke, Gullikson and Davis, At. Data and Nucl. Data Tables, 1993, 54, 2'
S 0.12424 0.12443 6.90530 5.20340 1.43790 1.58630 1.46790 22.21510 0.25360 56.17200 0.866900026798 'International Tables Volume C Table 6.1.1.4 (pp. 500-502)' 'Henke, Gullikson and Davis, At. Data and Nucl. Data Tables, 1993, 54, 2'
O 0.01158 0.00611 3.04850 2.28680 1.54630 0.86700 13.27710 5.70110 0.32390 32.90890 0.250800013542 'International Tables Volume C Table 6.1.1.4 (pp. 500-502)' 'Henke, Gullikson and Davis, At. Data and Nucl. Data Tables, 1993, 54, 2'
N 0.00653 0.00323 12.21260 3.13220 2.01250 1.16630 0.00570 9.89330 28.99750 0.58260 -11.5290002823 'International Tables Volume C Table 6.1.1.4 (pp. 500-502)' 'Henke, Gullikson and Davis, At. Data and Nucl. Data Tables, 1993, 54, 2'

loop_
_geom_angle_atom_site_label_1
_geom_angle_atom_site_label_2
_geom_angle_atom_site_label_3
_geom_angle
_geom_angle_site_symmetry_1
_geom_angle_site_symmetry_3
_geom_angle_publ_flag
C7 O1 C5 110.74(7) . . ?
C5 N1 C3 123.53(8) . . ?
C6 N1 C3 125.15(8) . . ?
C6 N1 C5 111.27(8) . . ?
C4 C3 N1 122.87(9) . . ?
C2 C3 N1 123.37(9) . . ?
C2 C3 C4 113.75(10) . . ?
O2 C5 O1 123.79(9) . . ?
N1 C5 O1 108.88(8) . . ?
N1 C5 O2 127.33(10) . . ?
N1 C6 O3 126.82(10) . . ?
C7 C6 O3 126.93(9) . . ?
C7 C6 N1 106.25(8) . . ?
C6 C7 O1 102.83(7) . . ?
C8 C7 O1 108.35(7) . . ?
C8 C7 C6 111.02(8) . . ?
C9 C7 O1 109.05(8) . . ?
C9 C7 C6 111.79(8) . . ?
C9 C7 C8 113.21(8) . . ?

loop_
_geom_bond_atom_site_label_1
_geom_bond_atom_site_label_2
_geom_bond_distance
_geom_bond_site_symmetry_2
_geom_bond_publ_flag
S1 C1 1.6904(17) . ?
S1 C4 1.7049(11) . ?
O1 C5 1.3481(13) . ?
O1 C7 1.4650(11) . ?
O3 C6 1.2039(11) . ?
O2 C5 1.1949(12) . ?
N1 C3 1.4154(13) . ?
N1 C5 1.3961(12) . ?
N1 C6 1.3786(12) . ?
C1 C2 1.404(2) . ?
C3 C4 1.3709(14) . ?
C3 C2 1.4150(14) . ?
C6 C7 1.5188(14) . ?
C7 C8 1.5170(14) . ?
C7 C9 1.5146(14) . ?
C4 C1A 1.369(4) . ?
C2 S1A 1.515(3) . ?
S1A C1A 1.851(3) . ?
